data_7043227
loop_
_publ_author_name
'Zhan, Guangli'
'Zhong, Wei'
'Wei, Zhenhong'
'Liu, Zhenzhen'
'Liu, Xiaoming'

_publ_section_title
;
 The roles of the phenol groups and auxiliary ligand of copper(II)
 complexes with tetradentate ligands in aerobic oxidation of benzyl
 alcohol
;
_journal_name_full 'Dalton Trans.'
_journal_paper_doi 10.1039/C7DT01716B
_journal_year 2017
_chemical_formula_sum 'C24 H20 Cu F6 N2 O4'
_chemical_formula_weight 577.96
_chemical_name_systematic
; 
 ? 
;
_space_group_IT_number 14
_symmetry_cell_setting monoclinic
_symmetry_space_group_name_Hall '-P 2yn'
_symmetry_space_group_name_H-M 'P 1 21/n 1'
_atom_sites_solution_hydrogens geom
_atom_sites_solution_primary direct
_atom_sites_solution_secondary difmap
_audit_creation_method SHELXL-97
_audit_update_record
;
2017-01-22 deposited with the CCDC.
2017-06-02 downloaded from the CCDC.
;
_cell_angle_alpha 90.00
_cell_angle_beta 111.074(3)
_cell_angle_gamma 90.00
_cell_formula_units_Z 8
_cell_length_a 20.8318(6)
_cell_length_b 11.7725(3)
_cell_length_c 21.1703(6)
_cell_measurement_reflns_used 5669
_cell_measurement_temperature 293(2)
_cell_measurement_theta_max 27.8000
_cell_measurement_theta_min 3.1480
_cell_volume 4844.6(3)
_computing_cell_refinement 'Bruker SMART'
_computing_data_collection 'Bruker SMART'
_computing_data_reduction 'Bruker SAINT'
_computing_molecular_graphics 'Bruker SHELXTL'
_computing_publication_material 'Bruker SHELXTL'
_computing_structure_refinement 'SHELXL-97 (Sheldrick, 1997)'
_computing_structure_solution 'SHELXS-97 (Sheldrick, 1990)'
_diffrn_ambient_temperature 293(2)
_diffrn_measured_fraction_theta_full 0.998
_diffrn_measured_fraction_theta_max 0.998
_diffrn_measurement_device_type 'Xcalibur, Eos, Gemini'
_diffrn_measurement_method '\w scans'
_diffrn_radiation_monochromator graphite
_diffrn_radiation_source 'fine-focus sealed tube'
_diffrn_radiation_type MoK\a
_diffrn_radiation_wavelength 0.71073
_diffrn_reflns_av_R_equivalents 0.0220
_diffrn_reflns_av_unetI/netI 0.0316
_diffrn_reflns_limit_h_max 26
_diffrn_reflns_limit_h_min -24
_diffrn_reflns_limit_k_max 13
_diffrn_reflns_limit_k_min -14
_diffrn_reflns_limit_l_max 26
_diffrn_reflns_limit_l_min -26
_diffrn_reflns_number 24174
_diffrn_reflns_theta_full 26.50
_diffrn_reflns_theta_max 26.50
_diffrn_reflns_theta_min 2.92
_exptl_absorpt_coefficient_mu 0.982
_exptl_absorpt_correction_T_max 1.00000
_exptl_absorpt_correction_T_min 0.84903
_exptl_absorpt_correction_type multi-scan
_exptl_absorpt_process_details sadabs
_exptl_crystal_colour black
_exptl_crystal_density_diffrn 1.585
_exptl_crystal_density_method 'not measured'
_exptl_crystal_description block
_exptl_crystal_F_000 2344
_exptl_crystal_size_max 0.47
_exptl_crystal_size_mid 0.29
_exptl_crystal_size_min 0.15
_refine_diff_density_max 0.361
_refine_diff_density_min -0.303
_refine_diff_density_rms 0.053
_refine_ls_extinction_method none
_refine_ls_goodness_of_fit_ref 1.065
_refine_ls_hydrogen_treatment mixed
_refine_ls_matrix_type full
_refine_ls_number_parameters 669
_refine_ls_number_reflns 10019
_refine_ls_number_restraints 1
_refine_ls_restrained_S_all 1.065
_refine_ls_R_factor_all 0.0670
_refine_ls_R_factor_gt 0.0398
_refine_ls_shift/su_max 0.006
_refine_ls_shift/su_mean 0.000
_refine_ls_structure_factor_coef Fsqd
_refine_ls_weighting_details 'calc w=1/[\s^2^(Fo^2^)+(0.0531P)^2^+1.0474P] where P=(Fo^2^+2Fc^2^)/3'
_refine_ls_weighting_scheme calc
_refine_ls_wR_factor_gt 0.1005
_refine_ls_wR_factor_ref 0.1104
_reflns_number_gt 7161
_reflns_number_total 10019
_reflns_threshold_expression >2sigma(I)
_cod_data_source_file c7dt01716b2.cif
_cod_data_source_block 3
_cod_original_cell_volume 4844.6(2)
_cod_original_sg_symbol_H-M P21/n
_cod_database_code 7043227

loop_
_symmetry_equiv_pos_as_xyz
'x, y, z'
'-x+1/2, y+1/2, -z+1/2'
'-x, -y, -z'
'x-1/2, -y-1/2, z-1/2'

loop_
_atom_site_label
_atom_site_type_symbol
_atom_site_fract_x
_atom_site_fract_y
_atom_site_fract_z
_atom_site_U_iso_or_equiv
_atom_site_adp_type
_atom_site_occupancy
_atom_site_symmetry_multiplicity
_atom_site_calc_flag
_atom_site_refinement_flags
O3 O 0.42197(9) 0.74459(15) 0.96212(9) 0.0479(4) Uani 1 1 d .
O7 O 0.45970(9) 0.76437(16) 0.42731(9) 0.0521(5) Uani 1 1 d .
O5 O 0.39004(10) 0.95492(17) 0.42001(9) 0.0562(5) Uani 1 1 d .
O2 O 0.48884(9) 0.77422(14) 0.85607(9) 0.0440(4) Uani 1 1 d .
H2 H 0.4682 0.8333 0.8565 0.066 Uiso 1 1 calc R
N2 N 0.56853(10) 0.70795(17) 1.00631(10) 0.0374(5) Uani 1 1 d .
F9 F 0.33782(13) 0.9888(2) 0.27789(11) 0.1113(9) Uani 1 1 d .
O1 O 0.40860(10) 0.55468(16) 0.89263(10) 0.0549(5) Uani 1 1 d .
N4 N 0.51282(10) 0.79664(17) 0.57173(10) 0.0384(5) Uani 1 1 d .
F4 F 0.47912(13) 1.01298(17) 0.81225(13) 0.1023(7) Uani 1 1 d .
F5 F 0.56961(13) 1.10630(16) 0.86880(16) 0.1229(10) Uani 1 1 d .
O6 O 0.35792(9) 0.73100(15) 0.50148(9) 0.0501(5) Uani 1 1 d .
H6A H 0.3568 0.6727 0.4799 0.075 Uiso 1 1 calc R
F1 F 0.28260(12) 0.62882(18) 0.78881(14) 0.1027(8) Uani 1 1 d .
F10 F 0.31540(14) 0.49170(17) 0.49209(12) 0.1017(7) Uani 1 1 d .
N3 N 0.41985(10) 0.95952(16) 0.56494(10) 0.0370(5) Uani 1 1 d .
N1 N 0.55427(11) 0.54446(16) 0.91285(10) 0.0391(5) Uani 1 1 d .
O4 O 0.39078(12) 0.86392(18) 0.87489(12) 0.0704(6) Uani 1 1 d .
F12 F 0.37207(16) 0.39522(16) 0.57971(13) 0.1154(9) Uani 1 1 d .
O8 O 0.37552(12) 0.63728(18) 0.40518(11) 0.0712(6) Uani 1 1 d .
C26 C 0.52283(12) 0.8486(2) 0.63086(12) 0.0375(5) Uani 1 1 d .
F11 F 0.42435(14) 0.49018(18) 0.52690(13) 0.1045(8) Uani 1 1 d .
C13 C 0.40220(15) 0.4745(2) 0.84777(14) 0.0490(7) Uani 1 1 d .
C15 C 0.56629(14) 0.5887(2) 0.85156(13) 0.0433(6) Uani 1 1 d .
H15A H 0.5976 0.5380 0.8408 0.052 Uiso 1 1 calc R
H15B H 0.5230 0.5884 0.8134 0.052 Uiso 1 1 calc R
C18 C 0.68991(16) 0.8334(3) 0.87338(16) 0.0589(8) Uani 1 1 d .
H18 H 0.7356 0.8447 0.8780 0.071 Uiso 1 1 calc R
C2 C 0.62709(13) 0.6566(2) 1.01080(13) 0.0416(6) Uani 1 1 d .
C21 C 0.55264(13) 0.7983(2) 0.86077(12) 0.0383(5) Uani 1 1 d .
C31 C 0.40294(13) 1.0787(2) 0.53978(15) 0.0486(7) Uani 1 1 d .
H31A H 0.3945 1.1233 0.5745 0.058 Uiso 1 1 calc R
H31B H 0.4425 1.1112 0.5325 0.058 Uiso 1 1 calc R
C7 C 0.52779(15) 0.4248(2) 0.89978(14) 0.0513(7) Uani 1 1 d .
H7A H 0.5607 0.3797 0.8879 0.062 Uiso 1 1 calc R
H7B H 0.5258 0.3941 0.9415 0.062 Uiso 1 1 calc R
C16 C 0.59547(13) 0.7064(2) 0.86066(12) 0.0386(6) Uani 1 1 d .
C37 C 0.34057(14) 1.0263(2) 0.41860(16) 0.0533(7) Uani 1 1 d .
C42 C 0.38877(15) 0.6666(3) 0.70251(15) 0.0547(7) Uani 1 1 d .
H42 H 0.3961 0.6543 0.7480 0.066 Uiso 1 1 calc R
F3 F 0.26495(12) 0.5171(2) 0.85812(14) 0.1071(8) Uani 1 1 d .
C45 C 0.36744(12) 0.7042(2) 0.56577(13) 0.0392(6) Uani 1 1 d .
C36 C 0.28535(17) 1.0442(3) 0.35709(18) 0.0678(9) Uani 1 1 d U
C11 C 0.3275(2) 0.3612(3) 0.75449(18) 0.0787(11) Uani 1 1 d .
H11 H 0.2836 0.3436 0.7246 0.094 Uiso 1 1 calc R
F6 F 0.51664(14) 1.00904(18) 0.91916(14) 0.1131(9) Uani 1 1 d .
C39 C 0.36025(12) 0.9137(2) 0.58133(14) 0.0427(6) Uani 1 1 d .
H39A H 0.3519 0.9637 0.6140 0.051 Uiso 1 1 calc R
H39B H 0.3195 0.9149 0.5405 0.051 Uiso 1 1 calc R
C27 C 0.56932(15) 0.8070(3) 0.69036(14) 0.0532(7) Uani 1 1 d .
H27 H 0.5749 0.8423 0.7313 0.064 Uiso 1 1 calc R
C10 C 0.3822(3) 0.2999(3) 0.75257(19) 0.0852(12) Uani 1 1 d .
H10 H 0.3756 0.2416 0.7212 0.102 Uiso 1 1 calc R
C32 C 0.34206(14) 1.0880(2) 0.47587(17) 0.0536(7) Uani 1 1 d .
C1 C 0.61950(13) 0.5468(2) 0.97317(13) 0.0448(6) Uani 1 1 d .
H1A H 0.6583 0.5369 0.9586 0.054 Uiso 1 1 calc R
H1B H 0.6196 0.4843 1.0031 0.054 Uiso 1 1 calc R
C25 C 0.48398(12) 0.9580(2) 0.62565(13) 0.0398(6) Uani 1 1 d .
H25A H 0.4726 0.9677 0.6659 0.048 Uiso 1 1 calc R
H25B H 0.5130 1.0211 0.6233 0.048 Uiso 1 1 calc R
C40 C 0.37062(12) 0.7951(2) 0.60925(13) 0.0379(6) Uani 1 1 d .
C41 C 0.38133(13) 0.7755(2) 0.67668(14) 0.0452(6) Uani 1 1 d .
H41 H 0.3836 0.8368 0.7051 0.054 Uiso 1 1 calc R
C5 C 0.63133(16) 0.8445(2) 1.08791(16) 0.0560(7) Uani 1 1 d .
H5 H 0.6314 0.9071 1.1147 0.067 Uiso 1 1 calc R
C20 C 0.58052(14) 0.9086(2) 0.86615(14) 0.0472(6) Uani 1 1 d .
C29 C 0.59833(16) 0.6609(3) 0.62826(16) 0.0588(8) Uani 1 1 d .
H29 H 0.6244 0.5978 0.6262 0.071 Uiso 1 1 calc R
C30 C 0.54976(14) 0.7042(2) 0.57079(14) 0.0484(6) Uani 1 1 d .
H30 H 0.5422 0.6681 0.5297 0.058 Uiso 1 1 calc R
C12 C 0.33619(17) 0.4492(3) 0.80021(16) 0.0595(8) Uani 1 1 d .
C17 C 0.66333(14) 0.7257(2) 0.86759(13) 0.0502(7) Uani 1 1 d .
H17 H 0.6915 0.6641 0.8683 0.060 Uiso 1 1 calc R
C47 C 0.42268(15) 0.6870(3) 0.39245(14) 0.0540(7) Uani 1 1 d .
C4 C 0.69177(16) 0.7932(3) 1.09100(18) 0.0670(9) Uani 1 1 d .
H4 H 0.7338 0.8222 1.1193 0.080 Uiso 1 1 calc R
C44 C 0.37418(13) 0.5931(2) 0.59194(14) 0.0448(6) Uani 1 1 d .
C48 C 0.4360(2) 0.6508(3) 0.32983(17) 0.0866(12) Uani 1 1 d .
H48A H 0.4829 0.6671 0.3355 0.130 Uiso 1 1 calc R
H48B H 0.4058 0.6915 0.2913 0.130 Uiso 1 1 calc R
H48C H 0.4278 0.5707 0.3228 0.130 Uiso 1 1 calc R
C43 C 0.38510(15) 0.5771(2) 0.66000(16) 0.0548(7) Uani 1 1 d .
H43 H 0.3901 0.5036 0.6772 0.066 Uiso 1 1 calc R
C14 C 0.27672(19) 0.5183(3) 0.7992(2) 0.0783(10) Uani 1 1 d .
C6 C 0.57092(14) 0.7999(2) 1.04382(14) 0.0465(6) Uani 1 1 d .
H6 H 0.5298 0.8354 1.0400 0.056 Uiso 1 1 calc R
C8 C 0.45871(16) 0.4108(2) 0.84546(14) 0.0504(7) Uani 1 1 d .
C9 C 0.4479(2) 0.3248(2) 0.79763(17) 0.0691(9) Uani 1 1 d .
H9 H 0.4852 0.2834 0.7958 0.083 Uiso 1 1 calc R
C23 C 0.38299(14) 0.8173(2) 0.92547(16) 0.0501(7) Uani 1 1 d .
C46 C 0.3712(2) 0.4940(3) 0.54827(19) 0.0708(9) Uani 1 1 d .
C24 C 0.32120(17) 0.8540(3) 0.9421(2) 0.0806(11) Uani 1 1 d .
H24A H 0.3306 0.8430 0.9895 0.121 Uiso 1 1 calc R
H24B H 0.2820 0.8093 0.9163 0.121 Uiso 1 1 calc R
H24C H 0.3118 0.9328 0.9309 0.121 Uiso 1 1 calc R
C33 C 0.28900(17) 1.1641(3) 0.4704(2) 0.0739(10) Uani 1 1 d .
H33 H 0.2901 1.2046 0.5085 0.089 Uiso 1 1 calc R
C28 C 0.60757(17) 0.7125(3) 0.68871(16) 0.0649(9) Uani 1 1 d .
H28 H 0.6396 0.6839 0.7286 0.078 Uiso 1 1 calc R
C19 C 0.64861(16) 0.9235(3) 0.87228(16) 0.0591(8) Uani 1 1 d .
H19 H 0.6664 0.9967 0.8757 0.071 Uiso 1 1 calc R
C22 C 0.5370(2) 1.0081(3) 0.8660(2) 0.0717(10) Uani 1 1 d .
C3 C 0.68945(14) 0.6990(3) 1.05193(17) 0.0641(8) Uani 1 1 d .
H3 H 0.7300 0.6640 1.0534 0.077 Uiso 1 1 calc R
F2 F 0.21752(13) 0.4867(3) 0.75288(17) 0.1472(11) Uani 1 1 d .
C38 C 0.28310(18) 0.9772(3) 0.29699(19) 0.0807(11) Uani 1 1 d U
F7 F 0.22814(14) 1.0004(2) 0.24163(13) 0.1374(11) Uani 1 1 d .
C35 C 0.23397(19) 1.1222(3) 0.3542(3) 0.0907(13) Uani 1 1 d .
H35 H 0.1981 1.1347 0.3133 0.109 Uiso 1 1 calc R
Cu1 Cu 0.486044(15) 0.64610(2) 0.934843(15) 0.03756(9) Uani 1 1 d .
Cu2 Cu 0.437423(15) 0.85994(3) 0.493774(15) 0.03900(10) Uani 1 1 d .
F8 F 0.27952(11) 0.86426(18) 0.30481(11) 0.0909(6) Uani 1 1 d .
C34 C 0.2356(2) 1.1807(4) 0.4108(3) 0.0999(14) Uani 1 1 d .
H34 H 0.2005 1.2313 0.4086 0.120 Uiso 1 1 calc R

loop_
_atom_site_aniso_label
_atom_site_aniso_U_11
_atom_site_aniso_U_22
_atom_site_aniso_U_33
_atom_site_aniso_U_23
_atom_site_aniso_U_13
_atom_site_aniso_U_12
O3 0.0396(10) 0.0596(11) 0.0455(10) 0.0058(9) 0.0166(9) 0.0147(9)
O7 0.0437(11) 0.0694(12) 0.0425(10) -0.0120(10) 0.0146(9) -0.0145(9)
O5 0.0484(12) 0.0751(13) 0.0443(11) 0.0191(10) 0.0156(9) 0.0017(10)
O2 0.0408(10) 0.0428(9) 0.0515(11) 0.0068(8) 0.0203(9) 0.0093(8)
N2 0.0332(11) 0.0445(11) 0.0356(11) 0.0024(9) 0.0138(9) 0.0073(9)
F9 0.1080(19) 0.161(2) 0.0627(13) 0.0094(14) 0.0280(13) -0.0664(16)
O1 0.0468(11) 0.0582(11) 0.0606(12) -0.0115(10) 0.0203(10) -0.0068(9)
N4 0.0331(11) 0.0448(11) 0.0351(11) -0.0003(10) 0.0096(9) -0.0031(9)
F4 0.0910(17) 0.0717(13) 0.126(2) 0.0211(13) 0.0171(15) 0.0330(12)
F5 0.115(2) 0.0419(10) 0.213(3) -0.0008(14) 0.060(2) -0.0022(11)
O6 0.0541(12) 0.0533(10) 0.0406(10) 0.0041(9) 0.0143(9) -0.0156(9)
F1 0.0791(15) 0.0882(15) 0.142(2) 0.0352(14) 0.0416(15) 0.0125(12)
F10 0.120(2) 0.0763(13) 0.0853(16) -0.0208(12) 0.0082(14) -0.0264(13)
N3 0.0281(10) 0.0398(11) 0.0429(12) 0.0033(9) 0.0124(9) -0.0059(8)
N1 0.0471(12) 0.0366(11) 0.0354(11) 0.0055(9) 0.0171(10) 0.0096(9)
O4 0.0694(15) 0.0741(14) 0.0809(16) 0.0358(12) 0.0431(13) 0.0361(11)
F12 0.194(3) 0.0418(10) 0.1097(18) 0.0031(12) 0.0535(18) -0.0122(13)
O8 0.0748(16) 0.0830(15) 0.0608(14) -0.0214(12) 0.0302(12) -0.0379(12)
C26 0.0309(12) 0.0456(13) 0.0369(13) -0.0004(12) 0.0134(11) -0.0072(10)
F11 0.131(2) 0.0833(14) 0.120(2) -0.0271(13) 0.0698(18) 0.0097(13)
C13 0.0587(18) 0.0425(14) 0.0462(16) 0.0089(13) 0.0191(14) -0.0106(13)
C15 0.0552(16) 0.0419(13) 0.0393(14) 0.0054(12) 0.0249(13) 0.0127(12)
C18 0.0439(17) 0.081(2) 0.0574(19) 0.0041(16) 0.0247(15) -0.0030(15)
C2 0.0363(14) 0.0507(15) 0.0398(14) 0.0104(12) 0.0161(12) 0.0120(11)
C21 0.0426(14) 0.0455(14) 0.0296(12) 0.0046(11) 0.0164(11) 0.0063(11)
C31 0.0429(15) 0.0397(13) 0.0652(18) 0.0067(14) 0.0218(14) -0.0054(11)
C7 0.070(2) 0.0379(13) 0.0517(17) 0.0111(13) 0.0284(15) 0.0111(13)
C16 0.0454(15) 0.0428(13) 0.0336(13) 0.0068(11) 0.0213(11) 0.0084(11)
C37 0.0368(15) 0.0556(16) 0.0607(19) 0.0250(16) 0.0095(14) -0.0095(13)
C42 0.0566(18) 0.0679(19) 0.0431(16) 0.0130(15) 0.0221(14) -0.0012(14)
F3 0.0757(15) 0.141(2) 0.1149(19) 0.0239(16) 0.0463(15) 0.0016(14)
C45 0.0281(12) 0.0478(14) 0.0412(14) 0.0059(12) 0.0120(11) -0.0077(10)
C36 0.0508(19) 0.072(2) 0.063(2) 0.0268(18) -0.0002(16) -0.0155(16)
C11 0.096(3) 0.069(2) 0.057(2) 0.0063(19) 0.009(2) -0.030(2)
F6 0.138(2) 0.0893(15) 0.141(2) -0.0252(15) 0.086(2) 0.0289(14)
C39 0.0307(13) 0.0472(14) 0.0553(16) 0.0071(13) 0.0215(12) -0.0026(11)
C27 0.0527(17) 0.0687(18) 0.0347(14) -0.0008(14) 0.0115(13) 0.0024(14)
C10 0.136(4) 0.053(2) 0.057(2) -0.0095(18) 0.024(2) -0.025(2)
C32 0.0420(16) 0.0436(15) 0.072(2) 0.0174(15) 0.0168(15) -0.0060(12)
C1 0.0427(15) 0.0505(15) 0.0435(15) 0.0088(13) 0.0181(12) 0.0181(12)
C25 0.0348(13) 0.0480(14) 0.0376(14) -0.0047(12) 0.0143(11) -0.0075(11)
C40 0.0267(12) 0.0432(13) 0.0452(14) 0.0061(12) 0.0146(11) -0.0043(10)
C41 0.0392(14) 0.0543(15) 0.0454(15) -0.0009(13) 0.0193(12) -0.0056(12)
C5 0.0535(18) 0.0540(17) 0.0578(18) -0.0078(15) 0.0168(15) -0.0018(14)
C20 0.0545(17) 0.0432(14) 0.0477(16) -0.0008(13) 0.0230(14) 0.0016(12)
C29 0.0571(19) 0.0621(18) 0.0552(19) 0.0065(15) 0.0177(15) 0.0172(14)
C30 0.0496(16) 0.0514(16) 0.0418(15) -0.0022(13) 0.0134(13) 0.0028(13)
C12 0.067(2) 0.0535(17) 0.0512(18) 0.0084(15) 0.0129(16) -0.0202(15)
C17 0.0487(16) 0.0651(17) 0.0439(15) 0.0083(14) 0.0252(13) 0.0146(13)
C47 0.0499(17) 0.0694(18) 0.0388(15) -0.0041(15) 0.0112(13) -0.0112(15)
C4 0.0389(17) 0.079(2) 0.073(2) -0.0103(19) 0.0085(15) -0.0047(15)
C44 0.0415(15) 0.0434(14) 0.0489(16) 0.0035(13) 0.0154(13) -0.0056(11)
C48 0.089(3) 0.123(3) 0.053(2) -0.031(2) 0.033(2) -0.034(2)
C43 0.0517(17) 0.0503(16) 0.0637(19) 0.0178(16) 0.0222(15) -0.0015(13)
C14 0.056(2) 0.092(3) 0.077(3) 0.013(2) 0.012(2) -0.0215(19)
C6 0.0405(15) 0.0493(15) 0.0504(16) -0.0027(13) 0.0172(13) 0.0080(12)
C8 0.074(2) 0.0344(13) 0.0425(15) 0.0079(12) 0.0208(15) -0.0028(13)
C9 0.108(3) 0.0435(16) 0.062(2) 0.0036(16) 0.037(2) -0.0020(17)
C23 0.0373(15) 0.0553(16) 0.0588(18) 0.0024(15) 0.0186(14) 0.0079(13)
C46 0.087(3) 0.0503(18) 0.074(2) -0.0023(17) 0.028(2) -0.0076(17)
C24 0.057(2) 0.101(3) 0.100(3) 0.028(2) 0.047(2) 0.0342(18)
C33 0.055(2) 0.0576(18) 0.103(3) 0.0143(19) 0.021(2) 0.0087(15)
C28 0.061(2) 0.080(2) 0.0445(17) 0.0111(17) 0.0073(15) 0.0218(17)
C19 0.062(2) 0.0583(17) 0.0601(19) -0.0024(16) 0.0262(16) -0.0109(15)
C22 0.081(3) 0.0445(17) 0.097(3) -0.0023(18) 0.041(2) 0.0066(17)
C3 0.0324(15) 0.080(2) 0.076(2) -0.0072(19) 0.0151(15) 0.0137(14)
F2 0.0651(15) 0.178(3) 0.150(3) -0.030(2) -0.0192(16) -0.0215(17)
C38 0.057(2) 0.102(3) 0.066(2) 0.033(2) 0.0011(18) -0.0283(19)
F7 0.112(2) 0.152(2) 0.0847(17) 0.0174(16) -0.0413(15) -0.0061(18)
C35 0.048(2) 0.088(3) 0.105(3) 0.038(3) -0.009(2) 0.0006(19)
Cu1 0.03438(17) 0.04306(17) 0.03610(17) 0.00322(14) 0.01371(14) 0.00692(12)
Cu2 0.03080(17) 0.05056(19) 0.03444(17) 0.00238(14) 0.01028(13) -0.00625(13)
F8 0.0924(16) 0.0969(15) 0.0832(15) 0.0069(12) 0.0313(13) -0.0279(12)
C34 0.068(3) 0.083(3) 0.127(4) 0.024(3) 0.009(3) 0.021(2)

loop_
_atom_type_symbol
_atom_type_description
_atom_type_scat_dispersion_real
_atom_type_scat_dispersion_imag
_atom_type_scat_source
C C 0.0033 0.0016 'International Tables Vol C Tables 4.2.6.8 and 6.1.1.4'
H H 0.0000 0.0000 'International Tables Vol C Tables 4.2.6.8 and 6.1.1.4'
N N 0.0061 0.0033 'International Tables Vol C Tables 4.2.6.8 and 6.1.1.4'
O O 0.0106 0.0060 'International Tables Vol C Tables 4.2.6.8 and 6.1.1.4'
F F 0.0171 0.0103 'International Tables Vol C Tables 4.2.6.8 and 6.1.1.4'
Cu Cu 0.3201 1.2651 'International Tables Vol C Tables 4.2.6.8 and 6.1.1.4'

loop_
_geom_angle_atom_site_label_1
_geom_angle_atom_site_label_2
_geom_angle_atom_site_label_3
_geom_angle
C23 O3 Cu1 124.94(18)
C47 O7 Cu2 125.52(18)
C37 O5 Cu2 124.57(18)
C21 O2 Cu1 112.15(14)
C6 N2 C2 119.2(2)
C6 N2 Cu1 126.27(17)
C2 N2 Cu1 114.12(17)
C13 O1 Cu1 127.13(18)
C30 N4 C26 119.2(2)
C30 N4 Cu2 125.82(18)
C26 N4 Cu2 114.78(16)
C45 O6 Cu2 112.36(14)
C25 N3 C31 110.03(19)
C25 N3 C39 110.90(19)
C31 N3 C39 108.07(18)
C25 N3 Cu2 106.72(14)
C31 N3 Cu2 110.92(16)
C39 N3 Cu2 110.23(15)
C1 N1 C15 110.5(2)
C1 N1 C7 109.63(19)
C15 N1 C7 109.32(19)
C1 N1 Cu1 106.80(14)
C15 N1 Cu1 109.93(14)
C7 N1 Cu1 110.68(16)
N4 C26 C27 121.0(2)
N4 C26 C25 115.0(2)
C27 C26 C25 123.8(2)
O1 C13 C8 122.6(3)
O1 C13 C12 119.2(3)
C8 C13 C12 118.2(3)
C16 C15 N1 113.4(2)
C19 C18 C17 119.1(3)
N2 C2 C3 120.9(2)
N2 C2 C1 115.8(2)
C3 C2 C1 123.2(2)
O2 C21 C16 117.1(2)
O2 C21 C20 125.1(2)
C16 C21 C20 117.8(2)
C32 C31 N3 114.0(2)
C8 C7 N1 115.7(2)
C17 C16 C21 119.9(2)
C17 C16 C15 121.1(2)
C21 C16 C15 119.0(2)
O5 C37 C32 122.3(3)
O5 C37 C36 119.2(3)
C32 C37 C36 118.5(3)
C43 C42 C41 118.8(3)
O6 C45 C40 116.3(2)
O6 C45 C44 125.1(2)
C40 C45 C44 118.5(2)
C35 C36 C37 119.9(4)
C35 C36 C38 121.7(3)
C37 C36 C38 118.4(3)
C10 C11 C12 121.1(4)
C40 C39 N3 114.24(19)
C26 C27 C28 119.3(3)
C11 C10 C9 119.8(3)
C33 C32 C37 119.3(3)
C33 C32 C31 120.9(3)
C37 C32 C31 119.6(3)
N1 C1 C2 111.14(19)
N3 C25 C26 111.51(19)
C41 C40 C45 120.3(2)
C41 C40 C39 120.6(2)
C45 C40 C39 119.1(2)
C42 C41 C40 121.2(3)
C6 C5 C4 117.6(3)
C19 C20 C21 120.1(2)
C19 C20 C22 120.2(3)
C21 C20 C22 119.7(3)
C28 C29 C30 118.4(3)
N4 C30 C29 122.3(3)
C11 C12 C13 120.3(3)
C11 C12 C14 120.3(3)
C13 C12 C14 119.4(3)
C18 C17 C16 121.6(3)
O7 C47 O8 125.4(3)
O7 C47 C48 117.1(3)
O8 C47 C48 117.6(3)
C3 C4 C5 119.5(3)
C43 C44 C45 119.4(3)
C43 C44 C46 119.8(3)
C45 C44 C46 120.8(3)
C42 C43 C44 121.8(3)
F2 C14 F1 105.6(3)
F2 C14 F3 104.5(3)
F1 C14 F3 102.7(3)
F2 C14 C12 114.1(4)
F1 C14 C12 114.4(3)
F3 C14 C12 114.2(3)
N2 C6 C5 123.0(2)
C9 C8 C13 119.5(3)
C9 C8 C7 120.0(3)
C13 C8 C7 120.0(2)
C10 C9 C8 120.9(4)
O3 C23 O4 125.1(2)
O3 C23 C24 118.1(3)
O4 C23 C24 116.8(3)
F10 C46 F12 106.2(3)
F10 C46 F11 105.0(3)
F12 C46 F11 105.9(3)
F10 C46 C44 113.7(3)
F12 C46 C44 112.7(3)
F11 C46 C44 112.6(3)
C34 C33 C32 121.9(4)
C29 C28 C27 119.7(3)
C18 C19 C20 121.4(3)
F4 C22 F5 107.0(3)
F4 C22 F6 104.7(3)
F5 C22 F6 105.4(3)
F4 C22 C20 113.8(3)
F5 C22 C20 112.7(3)
F6 C22 C20 112.5(3)
C2 C3 C4 119.7(3)
F7 C38 F8 104.0(3)
F7 C38 F9 105.4(3)
F8 C38 F9 103.2(3)
F7 C38 C36 113.3(4)
F8 C38 C36 114.0(3)
F9 C38 C36 115.7(3)
C34 C35 C36 121.0(4)
O1 Cu1 N2 159.73(9)
O1 Cu1 O3 85.49(8)
N2 Cu1 O3 92.99(8)
O1 Cu1 N1 96.05(8)
N2 Cu1 N1 84.56(8)
O3 Cu1 N1 176.72(8)
O1 Cu1 O2 106.05(8)
N2 Cu1 O2 94.18(7)
O3 Cu1 O2 91.32(7)
N1 Cu1 O2 91.04(7)
O5 Cu2 N4 160.11(8)
O5 Cu2 O7 86.28(8)
N4 Cu2 O7 93.45(8)
O5 Cu2 N3 95.24(8)
N4 Cu2 N3 84.24(8)
O7 Cu2 N3 177.01(8)
O5 Cu2 O6 105.95(7)
N4 Cu2 O6 93.93(7)
O7 Cu2 O6 91.96(7)
N3 Cu2 O6 90.10(7)
C33 C34 C35 119.4(4)

loop_
_geom_bond_atom_site_label_1
_geom_bond_atom_site_label_2
_geom_bond_distance
O3 C23 1.241(3)
O3 Cu1 2.0035(17)
O7 C47 1.249(3)
O7 Cu2 1.9826(18)
O5 C37 1.321(3)
O5 Cu2 1.8854(18)
O2 C21 1.327(3)
O2 Cu1 2.2648(17)
N2 C6 1.333(3)
N2 C2 1.334(3)
N2 Cu1 1.975(2)
F9 C38 1.347(4)
O1 C13 1.311(3)
O1 Cu1 1.8769(19)
N4 C30 1.337(3)
N4 C26 1.340(3)
N4 Cu2 1.970(2)
F4 C22 1.329(4)
F5 C22 1.331(4)
O6 C45 1.340(3)
O6 Cu2 2.2953(17)
F1 C14 1.333(4)
F10 C46 1.331(4)
N3 C25 1.484(3)
N3 C31 1.497(3)
N3 C39 1.504(3)
N3 Cu2 2.043(2)
N1 C1 1.493(3)
N1 C15 1.501(3)
N1 C7 1.502(3)
N1 Cu1 2.0357(19)
O4 C23 1.265(3)
F12 C46 1.337(4)
O8 C47 1.253(3)
C26 C27 1.374(4)
C26 C25 1.505(3)
F11 C46 1.340(4)
C13 C8 1.412(4)
C13 C12 1.413(4)
C15 C16 1.497(3)
C18 C19 1.361(4)
C18 C17 1.371(4)
C2 C3 1.372(4)
C2 C1 1.496(4)
C21 C16 1.402(3)
C21 C20 1.410(4)
C31 C32 1.489(4)
C7 C8 1.493(4)
C16 C17 1.387(4)
C37 C32 1.404(4)
C37 C36 1.409(4)
C42 C43 1.370(4)
C42 C41 1.380(4)
F3 C14 1.354(4)
C45 C40 1.397(3)
C45 C44 1.408(3)
C36 C35 1.394(5)
C36 C38 1.484(5)
C11 C10 1.360(6)
C11 C12 1.385(5)
F6 C22 1.339(4)
C39 C40 1.501(3)
C27 C28 1.376(4)
C10 C9 1.390(5)
C32 C33 1.394(4)
C40 C41 1.383(3)
C5 C6 1.373(4)
C5 C4 1.376(4)
C20 C19 1.388(4)
C20 C22 1.480(4)
C29 C28 1.366(4)
C29 C30 1.371(4)
C12 C14 1.476(5)
C47 C48 1.510(4)
C4 C3 1.375(4)
C44 C43 1.388(4)
C44 C46 1.476(4)
C14 F2 1.324(4)
C8 C9 1.392(4)
C23 C24 1.514(4)
C33 C34 1.363(5)
C38 F7 1.339(4)
C38 F8 1.345(4)
C35 C34 1.373(6)
